data_7223437
loop_
_publ_author_name
'McCormick, Laura J.'
'Morris, Samuel A.'
'Slawin, Alexandra M. Z.'
'Teat, Simon J.'
'Morris, Russell E.'

_publ_section_title
;
 Coordination polymers of 5-substituted isophthalic acid.
;
_journal_issue 7
_journal_name_full 'CrystEngComm / RSC'
_journal_page_first 1123
_journal_page_last 1132
_journal_paper_doi 10.1039/c5ce02091c
_journal_volume 18
_journal_year 2016
_chemical_formula_sum 'C45 H54.75 O33.5 Zn6'
_chemical_formula_weight 1523.85
_space_group_crystal_system orthorhombic
_space_group_IT_number 34
_space_group_name_Hall 'P 2 -2n'
_space_group_name_H-M_alt 'P n n 2'
_symmetry_space_group_name_Hall 'P 2 -2n'
_symmetry_space_group_name_H-M 'P n n 2'
_atom_sites_solution_hydrogens geom
_audit_creation_method SHELXL-2014/7
_audit_update_record
;
2015-09-23 deposited with the CCDC.
2015-12-09 downloaded from the CCDC.
;
_cell_angle_alpha 90
_cell_angle_beta 90
_cell_angle_gamma 90
_cell_formula_units_Z 4
_cell_length_a 20.775(3)
_cell_length_b 27.566(3)
_cell_length_c 10.8460(13)
_cell_measurement_reflns_used 9911
_cell_measurement_temperature 150(2)
_cell_measurement_theta_max 33.21
_cell_measurement_theta_min 2.68
_cell_volume 6211.3(13)
_computing_cell_refinement 'Bruker SAINT'
_computing_data_collection 'Bruker APEX2'
_computing_data_reduction 'Bruker SAINT'
_computing_structure_refinement 'SHELXL-2014/7 (Sheldrick, 2014)'
_computing_structure_solution 'SHELXT (beta)'
_diffrn_ambient_temperature 150(2)
_diffrn_measured_fraction_theta_full 0.998
_diffrn_measured_fraction_theta_max 0.998
_diffrn_measurement_device_type 'Bruker APEXII CCD diffractometer'
_diffrn_measurement_method '\w/\q scans'
_diffrn_radiation_type synchrotron
_diffrn_radiation_wavelength 0.7749
_diffrn_reflns_av_R_equivalents 0.0476
_diffrn_reflns_av_unetI/netI 0.0401
_diffrn_reflns_Laue_measured_fraction_full 0.998
_diffrn_reflns_Laue_measured_fraction_max 0.998
_diffrn_reflns_limit_h_max 29
_diffrn_reflns_limit_h_min -29
_diffrn_reflns_limit_k_max 39
_diffrn_reflns_limit_k_min -39
_diffrn_reflns_limit_l_max 15
_diffrn_reflns_limit_l_min -15
_diffrn_reflns_number 90099
_diffrn_reflns_point_group_measured_fraction_full 0.998
_diffrn_reflns_point_group_measured_fraction_max 0.998
_diffrn_reflns_theta_full 27.706
_diffrn_reflns_theta_max 33.601
_diffrn_reflns_theta_min 2.643
_diffrn_source 'Advanced Light Source station 11.3.1'
_exptl_absorpt_coefficient_mu 2.992
_exptl_absorpt_correction_T_max 0.7466
_exptl_absorpt_correction_T_min 0.6513
_exptl_absorpt_correction_type multi-scan
_exptl_absorpt_process_details 'SADABS, G. M. Sheldrick'
_exptl_crystal_colour yellow
_exptl_crystal_density_diffrn 1.630
_exptl_crystal_description block
_exptl_crystal_F_000 3091
_exptl_crystal_size_max 0.79
_exptl_crystal_size_mid 0.18
_exptl_crystal_size_min 0.13
_refine_diff_density_max 1.506
_refine_diff_density_min -0.841
_refine_diff_density_rms 0.125
_refine_ls_abs_structure_details
;
 Refined as an inversion twin.
;
_refine_ls_abs_structure_Flack 0.491(14)
_refine_ls_extinction_method none
_refine_ls_goodness_of_fit_ref 1.042
_refine_ls_hydrogen_treatment constr
_refine_ls_matrix_type full
_refine_ls_number_parameters 767
_refine_ls_number_reflns 18933
_refine_ls_number_restraints 4
_refine_ls_restrained_S_all 1.042
_refine_ls_R_factor_all 0.0618
_refine_ls_R_factor_gt 0.0533
_refine_ls_shift/su_max 0.001
_refine_ls_shift/su_mean 0.000
_refine_ls_structure_factor_coef Fsqd
_refine_ls_weighting_details 'w=1/[\s^2^(Fo^2^)+(0.0699P)^2^+15.1807P] where P=(Fo^2^+2Fc^2^)/3'
_refine_ls_weighting_scheme calc
_refine_ls_wR_factor_gt 0.1378
_refine_ls_wR_factor_ref 0.1432
_reflns_Friedel_coverage 0.908
_reflns_Friedel_fraction_full 0.999
_reflns_Friedel_fraction_max 0.999
_reflns_number_gt 16548
_reflns_number_total 18933
_reflns_threshold_expression 'I > 2\s(I)'
_cod_data_source_file c5ce02091c2.cif
_cod_data_source_block Compound2
_cod_depositor_comments
;Adding full bibliography for 7223436--7223440.cif.

 Adding full bibliography for 7223436--7223440.cif.
;
_cod_original_cell_volume 6211.4(13)
_cod_original_formula_sum 'C45 H54.75 O33.50 Zn6'
_cod_database_code 7223437
_shelx_shelxl_version_number 2014/7
_shelx_space_group_comment
;
The symmetry employed for this shelxl refinement is uniquely defined
by the following loop, which should always be used as a source of
symmetry information in preference to the above space-group names.
They are only intended as comments.
;

loop_
_space_group_symop_operation_xyz
'x, y, z'
'-x, -y, z'
'x+1/2, -y+1/2, z+1/2'
'-x+1/2, y+1/2, z+1/2'

loop_
_atom_site_label
_atom_site_type_symbol
_atom_site_fract_x
_atom_site_fract_y
_atom_site_fract_z
_atom_site_U_iso_or_equiv
_atom_site_adp_type
_atom_site_occupancy
_atom_site_site_symmetry_order
_atom_site_calc_flag
_atom_site_refinement_flags_posn
_atom_site_refinement_flags_adp
_atom_site_refinement_flags_occupancy
_atom_site_disorder_assembly
_atom_site_disorder_group
C1 C 0.5528(3) 0.3143(2) 0.7289(5) 0.0222(12) Uani 1 1 d . . . . .
C2 C 0.5735(4) 0.2951(2) 0.6074(5) 0.0251(13) Uani 1 1 d . . . . .
C3 C 0.5400(3) 0.3072(2) 0.5014(6) 0.0241(11) Uani 1 1 d . . . . .
H3 H 0.5043 0.3287 0.5059 0.029 Uiso 1 1 calc R U . . .
C4 C 0.5587(3) 0.2878(2) 0.3882(5) 0.0245(13) Uani 1 1 d . . . . .
C5 C 0.5205(3) 0.2990(2) 0.2768(6) 0.0244(12) Uani 1 1 d . . . . .
C6 C 0.6133(4) 0.2581(3) 0.3814(6) 0.0331(15) Uani 1 1 d . . . . .
H6 H 0.6261 0.2453 0.3039 0.040 Uiso 1 1 calc R U . . .
C7 C 0.6490(5) 0.2468(3) 0.4862(7) 0.043(2) Uani 1 1 d . . . . .
C8 C 0.6278(4) 0.2650(3) 0.5985(6) 0.0339(16) Uani 1 1 d . . . . .
H8 H 0.6508 0.2570 0.6713 0.041 Uiso 1 1 calc R U . . .
C9A C 0.7169(13) 0.2231(11) 0.4715(18) 0.053(6) Uiso 0.61(6) 1 d . . P A 1
H9A1 H 0.7228 0.2125 0.3860 0.079 Uiso 0.61(6) 1 calc R U P A 1
H9A2 H 0.7502 0.2468 0.4928 0.079 Uiso 0.61(6) 1 calc R U P A 1
H9A3 H 0.7203 0.1950 0.5266 0.079 Uiso 0.61(6) 1 calc R U P A 1
C9B C 0.6994(13) 0.2085(10) 0.4761(17) 0.027(7) Uiso 0.39(6) 1 d . . P A 2
H9B1 H 0.7070 0.2010 0.3890 0.041 Uiso 0.39(6) 1 calc R U P A 2
H9B2 H 0.7394 0.2202 0.5136 0.041 Uiso 0.39(6) 1 calc R U P A 2
H9B3 H 0.6850 0.1792 0.5191 0.041 Uiso 0.39(6) 1 calc R U P A 2
C10 C 0.3901(5) 0.4369(3) 0.2482(8) 0.042(2) Uani 1 1 d . . . . .
C11 C 0.3793(5) 0.4909(3) 0.2568(8) 0.0397(19) Uani 1 1 d . . . . .
C12 C 0.4014(4) 0.5212(2) 0.1640(6) 0.0285(14) Uani 1 1 d . . . . .
H12 H 0.4224 0.5079 0.0939 0.034 Uiso 1 1 calc R U . . .
C13 C 0.3926(4) 0.5715(2) 0.1739(6) 0.0273(14) Uani 1 1 d . . . . .
C14 C 0.4167(3) 0.6032(2) 0.0729(6) 0.0231(12) Uani 1 1 d . . . . .
C15A C 0.3562(8) 0.5914(5) 0.2703(14) 0.025(3) Uiso 0.57(3) 1 d . . P B 1
H15A H 0.3483 0.6254 0.2735 0.030 Uiso 0.57(3) 1 calc R U P B 1
C16A C 0.3317(8) 0.5606(5) 0.3619(14) 0.030(3) Uiso 0.57(3) 1 d . . P B 1
C17A C 0.3382(8) 0.5110(5) 0.3484(14) 0.029(3) Uiso 0.57(3) 1 d . . P B 1
H17A H 0.3149 0.4900 0.4013 0.035 Uiso 0.57(3) 1 calc R U P B 1
C18A C 0.3005(9) 0.5819(6) 0.4759(16) 0.041(4) Uiso 0.57(3) 1 d . . P B 1
H18A H 0.3000 0.6173 0.4695 0.062 Uiso 0.57(3) 1 calc R U P B 1
H18B H 0.2563 0.5698 0.4829 0.062 Uiso 0.57(3) 1 calc R U P B 1
H18C H 0.3251 0.5722 0.5490 0.062 Uiso 0.57(3) 1 calc R U P B 1
C15B C 0.3746(10) 0.5911(6) 0.2914(17) 0.023(4) Uiso 0.43(3) 1 d . . P B 2
H15B H 0.3763 0.6252 0.3037 0.028 Uiso 0.43(3) 1 calc R U P B 2
C16B C 0.3553(9) 0.5622(5) 0.3849(15) 0.022(3) Uiso 0.43(3) 1 d . . P B 2
C17B C 0.3604(9) 0.5121(5) 0.3725(15) 0.020(3) Uiso 0.43(3) 1 d . . P B 2
H17B H 0.3514 0.4917 0.4409 0.024 Uiso 0.43(3) 1 calc R U P B 2
C18B C 0.3280(10) 0.5854(6) 0.5010(18) 0.031(4) Uiso 0.43(3) 1 d . . P B 2
H18D H 0.3162 0.5599 0.5600 0.047 Uiso 0.43(3) 1 calc R U P B 2
H18E H 0.3604 0.6067 0.5380 0.047 Uiso 0.43(3) 1 calc R U P B 2
H18F H 0.2897 0.6044 0.4798 0.047 Uiso 0.43(3) 1 calc R U P B 2
C19 C 0.3490(3) 0.2714(2) 0.1712(7) 0.0287(14) Uani 1 1 d . . . . .
C20 C 0.3022(3) 0.2437(2) 0.2470(7) 0.0253(13) Uani 1 1 d . . . . .
C21 C 0.2604(3) 0.2687(2) 0.3261(8) 0.0255(11) Uani 1 1 d . . . . .
H21 H 0.2603 0.3032 0.3264 0.031 Uiso 1 1 calc R U . . .
C22 C 0.2197(3) 0.2440(2) 0.4031(6) 0.0245(12) Uani 1 1 d . . . . .
C23 C 0.1727(3) 0.2717(2) 0.4791(6) 0.0259(13) Uani 1 1 d . . . . .
C24 C 0.2200(3) 0.1931(2) 0.4053(6) 0.0250(12) Uani 1 1 d . . . . .
H24 H 0.1928 0.1762 0.4608 0.030 Uiso 1 1 calc R U . . .
C25 C 0.2608(4) 0.1672(2) 0.3252(8) 0.0275(11) Uani 1 1 d . . . . .
C26 C 0.3009(3) 0.1930(2) 0.2467(7) 0.0269(13) Uani 1 1 d . . . . .
H26 H 0.3282 0.1758 0.1915 0.032 Uiso 1 1 calc R U . . .
C27 C 0.2611(5) 0.1126(2) 0.3282(9) 0.0397(16) Uani 1 1 d . . . . .
H27A H 0.2297 0.1012 0.3890 0.060 Uiso 1 1 calc R U . . .
H27B H 0.2497 0.1000 0.2465 0.060 Uiso 1 1 calc R U . . .
H27C H 0.3041 0.1011 0.3509 0.060 Uiso 1 1 calc R U . . .
C28 C 0.0013(3) 0.3020(2) 0.3758(5) 0.0253(13) Uani 1 1 d . . . . .
C29 C -0.0380(4) 0.2913(3) 0.2641(6) 0.0291(14) Uani 1 1 d . . . . .
C30 C -0.0211(4) 0.3109(3) 0.1489(7) 0.0326(14) Uani 1 1 d . . . . .
H30 H 0.0142 0.3327 0.1427 0.039 Uiso 1 1 calc R U . . .
C31 C -0.0556(4) 0.2985(3) 0.0450(6) 0.0335(16) Uani 1 1 d . . . . .
C32 C -0.0345(4) 0.3188(3) -0.0783(6) 0.0345(16) Uani 1 1 d . . . . .
C33 C -0.1071(4) 0.2670(4) 0.0530(6) 0.042(2) Uani 1 1 d . . . . .
H33 H -0.1299 0.2579 -0.0195 0.050 Uiso 1 1 calc R U . . .
C34 C -0.1260(5) 0.2481(4) 0.1680(7) 0.048(2) Uani 1 1 d D . . . .
C35 C -0.0911(4) 0.2606(3) 0.2717(7) 0.0380(17) Uani 1 1 d . . . . .
H35 H -0.1035 0.2480 0.3496 0.046 Uiso 1 1 calc R U . . .
C36A C -0.1751(16) 0.2032(14) 0.167(2) 0.049(8) Uiso 0.43(7) 1 d D . P C 1
H36A H -0.1949 0.2004 0.0852 0.073 Uiso 0.43(7) 1 calc R U P C 1
H36B H -0.1518 0.1732 0.1860 0.073 Uiso 0.43(7) 1 calc R U P C 1
H36C H -0.2087 0.2084 0.2289 0.073 Uiso 0.43(7) 1 calc R U P C 1
C36B C -0.1885(9) 0.2199(10) 0.1762(15) 0.039(5) Uiso 0.57(7) 1 d D . P C 2
H36D H -0.2057 0.2147 0.0931 0.058 Uiso 0.57(7) 1 calc R U P C 2
H36E H -0.1805 0.1885 0.2156 0.058 Uiso 0.57(7) 1 calc R U P C 2
H36F H -0.2197 0.2383 0.2252 0.058 Uiso 0.57(7) 1 calc R U P C 2
C37 C 0.1310(6) 0.4409(3) 0.4092(11) 0.067(4) Uani 1 1 d . . . . .
C38 C 0.1330(6) 0.4947(3) 0.4036(9) 0.052(3) Uani 1 1 d . . . . .
C39 C 0.1030(4) 0.5221(2) 0.4954(8) 0.0357(17) Uani 1 1 d . . . . .
H39 H 0.0833 0.5068 0.5641 0.043 Uiso 1 1 calc R U . . .
C40 C 0.1025(4) 0.5729(2) 0.4838(6) 0.0296(15) Uani 1 1 d . . . . .
C41 C 0.0688(4) 0.6028(2) 0.5804(6) 0.0252(13) Uani 1 1 d . . . . .
C42A C 0.1397(7) 0.5945(4) 0.3899(11) 0.024(3) Uiso 0.61(2) 1 d . . P D 1
H42A H 0.1427 0.6289 0.3870 0.029 Uiso 0.61(2) 1 calc R U P D 1
C43A C 0.1717(8) 0.5676(4) 0.3022(12) 0.030(3) Uiso 0.61(2) 1 d . . P D 1
C44A C 0.1723(8) 0.5169(5) 0.3179(14) 0.033(3) Uiso 0.61(2) 1 d . . P D 1
H44A H 0.2001 0.4976 0.2687 0.040 Uiso 0.61(2) 1 calc R U P D 1
C45A C 0.2046(9) 0.5915(6) 0.1959(15) 0.045(4) Uiso 0.61(2) 1 d . . P D 1
H45A H 0.2247 0.5667 0.1436 0.067 Uiso 0.61(2) 1 calc R U P D 1
H45B H 0.1730 0.6098 0.1476 0.067 Uiso 0.61(2) 1 calc R U P D 1
H45C H 0.2378 0.6137 0.2268 0.067 Uiso 0.61(2) 1 calc R U P D 1
C42B C 0.1195(12) 0.5965(7) 0.374(2) 0.027(4) Uiso 0.39(2) 1 d . . P D 2
H42B H 0.1125 0.6304 0.3648 0.033 Uiso 0.39(2) 1 calc R U P D 2
C43B C 0.1458(11) 0.5705(6) 0.2816(18) 0.028(4) Uiso 0.39(2) 1 d . . P D 2
C44B C 0.1495(10) 0.5204(6) 0.2842(19) 0.027(4) Uiso 0.39(2) 1 d . . P D 2
H44B H 0.1621 0.5027 0.2131 0.033 Uiso 0.39(2) 1 calc R U P D 2
C45B C 0.1743(12) 0.5946(8) 0.166(2) 0.040(5) Uiso 0.39(2) 1 d . . P D 2
H45D H 0.1909 0.5696 0.1102 0.060 Uiso 0.39(2) 1 calc R U P D 2
H45E H 0.1407 0.6133 0.1237 0.060 Uiso 0.39(2) 1 calc R U P D 2
H45F H 0.2094 0.6164 0.1900 0.060 Uiso 0.39(2) 1 calc R U P D 2
O1 O 0.5762(2) 0.29532(18) 0.8246(4) 0.0251(9) Uani 1 1 d . . . . .
O1H O 0.4658(2) 0.33418(17) -0.0144(4) 0.0220(9) Uani 1 1 d . . . . .
O2A O 0.5206(12) 0.3502(4) 0.7265(8) 0.017(3) Uiso 0.54(7) 1 d . . P . .
O2B O 0.5024(13) 0.3466(4) 0.7266(9) 0.015(3) Uiso 0.46(7) 1 d . . P . .
O1W O 0.5214(3) 0.4497(2) 0.7447(5) 0.0443(14) Uani 1 1 d . . . . .
O2H O 0.0557(2) 0.33692(17) 0.6664(4) 0.0249(9) Uani 1 1 d . . . . .
O3 O 0.5246(2) 0.27032(17) 0.1833(4) 0.0224(9) Uani 1 1 d . . . . .
O2WA O 0.4096(6) 0.4267(5) 0.8917(12) 0.050(4) Uiso 0.63(3) 1 d . . P . .
O2WB O 0.3952(9) 0.4073(7) 0.8420(19) 0.048(6) Uiso 0.37(3) 1 d . . P . .
O4 O 0.4850(3) 0.33530(19) 0.2785(5) 0.0325(11) Uani 1 1 d . . . . .
O3WA O 0.0173(6) 0.5503(4) 0.9104(11) 0.057(3) Uiso 0.712(12) 1 d . . P . .
O3WB O -0.0130(16) 0.5421(11) 0.875(3) 0.023(6) Uiso 0.144(6) 1 d . . P . .
O5 O 0.4066(3) 0.42064(17) 0.1447(5) 0.0330(11) Uani 1 1 d . . . . .
O4WA O -0.1029(6) 0.5714(5) 0.7699(13) 0.070(4) Uiso 0.712(12) 1 d . . P . .
O4WB O -0.0698(14) 0.5379(10) 0.786(3) 0.021(6) Uiso 0.144(6) 1 d . . P . .
O6 O 0.3857(4) 0.4117(2) 0.3455(7) 0.059(2) Uani 1 1 d . . . . .
O5W O -0.1127(13) 0.6284(10) 0.897(3) 0.061(7) Uiso 0.288(12) 1 d . . P . .
O7 O 0.4471(3) 0.58274(18) -0.0143(5) 0.0357(12) Uani 1 1 d . . . . .
O8 O 0.4047(2) 0.64770(16) 0.0814(5) 0.0262(10) Uani 1 1 d . . . . .
O9 O 0.3923(2) 0.25045(17) 0.1118(5) 0.0275(10) Uani 1 1 d . . . . .
O10 O 0.3428(2) 0.31789(18) 0.1718(6) 0.0342(12) Uani 1 1 d . . . . .
O11 O 0.1304(2) 0.25040(19) 0.5405(4) 0.0276(10) Uani 1 1 d . . . . .
O12 O 0.1781(3) 0.31799(17) 0.4785(6) 0.0372(13) Uani 1 1 d . . . . .
O13 O -0.0033(2) 0.27253(17) 0.4656(4) 0.0233(9) Uani 1 1 d . . . . .
O14 O 0.0362(3) 0.33961(19) 0.3742(5) 0.0311(10) Uani 1 1 d . . . . .
O15 O -0.0541(3) 0.2972(2) -0.1711(4) 0.0344(12) Uani 1 1 d . . . . .
O16A O 0.0061(4) 0.3519(3) -0.0773(8) 0.0330(18) Uiso 0.712(12) 1 d . . P . .
O16B O -0.0213(9) 0.3666(6) -0.0810(15) 0.024(4) Uiso 0.288(12) 1 d . . P . .
O17 O 0.1134(3) 0.42248(18) 0.5133(6) 0.0378(12) Uani 1 1 d . . . . .
O18A O 0.1670(7) 0.4126(5) 0.3497(14) 0.056(4) Uiso 0.513(12) 1 d . . P . .
O18B O 0.1283(5) 0.4175(4) 0.3008(10) 0.032(2) Uiso 0.513(12) 1 d . . P . .
O19 O 0.0362(3) 0.58024(19) 0.6607(6) 0.0418(14) Uani 1 1 d . . . . .
O20 O 0.0759(2) 0.64803(16) 0.5720(5) 0.0279(10) Uani 1 1 d . . . . .
O100 O 0.2477(5) 0.3995(4) 0.1562(10) 0.087(3) Uani 1 1 d . . . . .
O101 O 0.2782(5) 0.3971(4) 0.4987(11) 0.080 Uiso 0.95(2) 1 d . U . . .
O102 O 0.5024(7) 0.4412(5) 0.4807(14) 0.080 Uiso 0.73(2) 1 d . U . . .
O103 O -0.0053(10) 0.5613(7) 1.174(2) 0.043(5) Uiso 0.306(15) 1 d . . P . .
O104 O -0.1345(8) 0.5063(6) 0.9549(16) 0.080 Uiso 0.589(19) 1 d . U . . .
O105 O -0.0412(11) 0.5396(8) 1.138(2) 0.097(7) Uiso 0.513(12) 1 d . . P . .
O106 O 0.3573(18) 0.4440(14) 0.636(4) 0.080 Uiso 0.243(19) 1 d . U . . .
O107 O 0.3553(10) 0.5098(8) 0.822(2) 0.080 Uiso 0.462(19) 1 d . U . . .
O108 O 0.2710(14) 0.4660(12) -0.009(3) 0.080 Uiso 0.35(2) 1 d . U . . .
O109 O 0.2512(11) 0.4734(9) 0.644(3) 0.080 Uiso 0.39(2) 1 d . U . . .
O110 O 0.3626(15) 0.4879(12) 0.722(3) 0.080 Uiso 0.307(19) 1 d . U . . .
O111 O 0.4620(13) 0.4584(9) 0.525(3) 0.080 Uiso 0.38(2) 1 d . U . . .
O112 O -0.0882(14) 0.5823(10) 1.127(3) 0.034(8) Uiso 0.187(18) 1 d . . P . .
O113 O -0.1172(13) 0.5946(9) 1.076(3) 0.060 Uiso 0.306(15) 1 d . U P . .
O114 O 0.734(2) 0.1014(14) 0.341(4) 0.080 Uiso 0.22(2) 1 d . U . . .
O115 O 0.0731(14) 0.5404(11) 0.992(3) 0.024(6) Uiso 0.144(6) 1 d . . P . .
O116 O 0.2537(15) 0.4947(13) -0.001(3) 0.080 Uiso 0.33(2) 1 d . U . . .
Zn1 Zn 0.55189(3) 0.29388(2) 1.00454(6) 0.01717(13) Uani 1 1 d . . . . .
Zn2 Zn 0.49201(4) 0.39043(3) 0.86661(7) 0.02533(16) Uani 1 1 d . . . . .
Zn3 Zn 0.42485(4) 0.35115(2) 0.14517(7) 0.02311(15) Uani 1 1 d . . . . .
Zn4 Zn 0.09719(4) 0.35249(3) 0.50746(8) 0.02814(17) Uani 1 1 d . . . . .
Zn5 Zn -0.02608(5) 0.60669(3) 0.77999(8) 0.0367(2) Uani 1 1 d . . . . .
Zn6 Zn 0.02982(3) 0.70474(2) 0.64698(6) 0.01851(14) Uani 1 1 d . . . . .

loop_
_atom_site_aniso_label
_atom_site_aniso_U_11
_atom_site_aniso_U_22
_atom_site_aniso_U_33
_atom_site_aniso_U_23
_atom_site_aniso_U_13
_atom_site_aniso_U_12
C1 0.035(3) 0.025(3) 0.007(2) -0.001(2) 0.001(2) -0.007(2)
C2 0.044(4) 0.026(3) 0.006(2) -0.003(2) 0.005(2) -0.004(3)
C3 0.038(3) 0.022(3) 0.012(2) -0.003(2) 0.003(2) -0.003(2)
C4 0.036(4) 0.028(3) 0.010(3) -0.004(2) 0.004(2) -0.004(2)
C5 0.034(4) 0.022(3) 0.017(3) -0.003(2) 0.006(2) -0.006(2)
C6 0.042(4) 0.045(4) 0.012(3) -0.008(3) 0.002(2) 0.005(3)
C7 0.057(5) 0.056(5) 0.017(3) -0.009(3) -0.004(3) 0.019(4)
C8 0.046(4) 0.043(4) 0.012(3) 0.000(3) 0.000(3) 0.006(3)
C10 0.061(5) 0.020(3) 0.044(4) 0.004(3) 0.030(4) -0.003(3)
C11 0.059(5) 0.025(3) 0.035(4) 0.002(3) 0.024(4) 0.002(3)
C12 0.047(4) 0.021(3) 0.017(3) 0.000(2) 0.010(2) -0.001(2)
C13 0.038(4) 0.021(3) 0.023(3) 0.003(2) 0.009(2) -0.006(2)
C14 0.033(3) 0.020(3) 0.017(3) 0.000(2) 0.002(2) -0.004(2)
C19 0.019(3) 0.028(3) 0.039(4) 0.004(3) 0.008(2) 0.000(2)
C20 0.017(3) 0.025(3) 0.034(3) -0.005(2) 0.005(2) -0.001(2)
C21 0.019(2) 0.018(2) 0.039(3) -0.004(3) 0.006(2) -0.001(2)
C22 0.024(3) 0.023(3) 0.027(3) -0.006(2) 0.004(2) -0.001(2)
C23 0.024(3) 0.026(3) 0.028(3) -0.006(2) 0.007(2) 0.000(2)
C24 0.027(3) 0.023(3) 0.025(3) 0.000(2) 0.009(2) -0.003(2)
C25 0.032(3) 0.019(2) 0.032(3) -0.003(3) 0.006(2) -0.001(3)
C26 0.026(3) 0.023(3) 0.032(3) -0.001(2) 0.007(2) -0.001(2)
C27 0.052(4) 0.023(3) 0.045(4) 0.000(3) 0.017(3) 0.003(3)
C28 0.039(4) 0.031(3) 0.006(2) 0.004(2) -0.002(2) 0.009(3)
C29 0.039(4) 0.037(3) 0.011(3) 0.003(2) 0.001(2) 0.011(3)
C30 0.042(4) 0.041(4) 0.014(3) 0.006(3) 0.003(3) 0.008(3)
C31 0.032(4) 0.056(5) 0.013(3) 0.006(3) 0.001(2) 0.010(3)
C32 0.045(4) 0.047(4) 0.011(3) 0.003(3) 0.004(3) 0.004(3)
C33 0.041(4) 0.076(6) 0.009(3) 0.008(3) -0.003(3) 0.005(4)
C34 0.046(5) 0.077(7) 0.020(4) 0.010(4) -0.005(3) -0.005(4)
C35 0.038(4) 0.058(5) 0.018(3) 0.010(3) 0.000(3) 0.006(3)
C37 0.104(9) 0.018(3) 0.078(7) -0.010(4) 0.065(7) -0.010(4)
C38 0.086(7) 0.017(3) 0.053(5) -0.006(3) 0.040(5) -0.009(4)
C39 0.058(5) 0.022(3) 0.027(3) 0.000(3) 0.018(3) -0.002(3)
C40 0.048(4) 0.020(3) 0.021(3) -0.001(2) 0.010(3) 0.001(3)
C41 0.036(4) 0.020(3) 0.020(3) 0.001(2) -0.004(2) 0.007(2)
O1 0.031(2) 0.037(3) 0.0072(17) 0.0022(16) 0.0052(16) 0.0001(19)
O1H 0.027(2) 0.024(2) 0.015(2) -0.0010(16) 0.0008(15) -0.0009(16)
O1W 0.073(4) 0.036(3) 0.025(3) 0.010(2) -0.004(3) 0.000(3)
O2H 0.032(2) 0.024(2) 0.019(2) 0.0018(17) 0.0001(17) -0.0010(17)
O3 0.034(3) 0.026(2) 0.0068(17) -0.0042(15) 0.0046(15) -0.0068(18)
O4 0.053(3) 0.030(2) 0.015(2) -0.0055(19) 0.002(2) 0.004(2)
O5 0.049(3) 0.018(2) 0.032(3) 0.000(2) 0.013(3) 0.0014(19)
O6 0.100(6) 0.025(3) 0.053(4) 0.012(3) 0.044(4) 0.002(3)
O7 0.060(4) 0.025(2) 0.022(3) -0.0024(19) 0.013(2) -0.004(2)
O8 0.033(3) 0.021(2) 0.025(2) 0.0054(17) 0.0021(18) -0.0035(18)
O9 0.025(2) 0.025(2) 0.032(3) 0.0060(18) 0.0116(19) 0.0012(18)
O10 0.027(2) 0.025(2) 0.051(4) 0.003(2) 0.016(2) 0.0022(18)
O11 0.026(2) 0.034(3) 0.023(2) -0.0071(18) 0.0030(18) -0.0074(19)
O12 0.032(3) 0.020(2) 0.060(4) -0.007(2) 0.015(2) -0.0006(19)
O13 0.036(3) 0.025(2) 0.0091(17) 0.0031(15) 0.0012(16) 0.0084(18)
O14 0.046(3) 0.033(3) 0.015(2) 0.0083(19) 0.006(2) -0.003(2)
O15 0.051(3) 0.040(3) 0.012(2) 0.0006(19) 0.006(2) 0.011(2)
O17 0.039(3) 0.020(2) 0.054(3) 0.001(2) 0.019(3) -0.0001(19)
O19 0.075(4) 0.022(2) 0.028(3) 0.002(2) 0.019(3) 0.006(2)
O20 0.035(3) 0.019(2) 0.030(3) -0.0053(18) 0.0002(19) -0.0010(18)
O100 0.087(6) 0.094(7) 0.080(6) -0.011(5) 0.051(6) -0.008(5)
Zn1 0.0252(3) 0.0180(3) 0.0083(2) -0.0004(2) 0.0020(2) 0.0006(2)
Zn2 0.0404(4) 0.0238(3) 0.0118(3) -0.0019(3) -0.0034(3) 0.0053(3)
Zn3 0.0284(4) 0.0199(3) 0.0210(3) 0.0001(3) 0.0083(3) -0.0009(2)
Zn4 0.0299(4) 0.0195(3) 0.0350(4) -0.0034(3) 0.0141(3) -0.0020(3)
Zn5 0.0699(7) 0.0229(4) 0.0171(4) 0.0010(3) 0.0113(4) -0.0027(4)
Zn6 0.0275(4) 0.0190(3) 0.0091(3) -0.0009(2) -0.0034(3) 0.0009(2)

loop_
_atom_type_symbol
_atom_type_description
_atom_type_scat_dispersion_real
_atom_type_scat_dispersion_imag
_atom_type_scat_source
C C 0.0040 0.0020 'International Tables Vol C Tables 4.2.6.8 and 6.1.1.4'
H H 0.0000 0.0000 'International Tables Vol C Tables 4.2.6.8 and 6.1.1.4'
O O 0.0132 0.0074 'International Tables Vol C Tables 4.2.6.8 and 6.1.1.4'
Zn Zn 0.2282 1.6718 'International Tables Vol C Tables 4.2.6.8 and 6.1.1.4'

loop_
_geom_angle_atom_site_label_1
_geom_angle_atom_site_label_2
_geom_angle_atom_site_label_3
_geom_angle
_geom_angle_site_symmetry_1
_geom_angle_site_symmetry_3
O2A C1 O1 125.3(7) . .
O2A C1 O2B 15.6(6) . .
O1 C1 O2B 125.3(7) . .
O2A C1 C2 116.1(7) . .
O1 C1 C2 118.1(6) . .
O2B C1 C2 115.9(7) . .
C3 C2 C8 119.3(6) . .
C3 C2 C1 120.3(6) . .
C8 C2 C1 120.4(6) . .
C2 C3 C4 119.9(6) . .
C2 C3 H3 120.0 . .
C4 C3 H3 120.0 . .
C3 C4 C6 119.7(6) . .
C3 C4 C5 119.5(6) . .
C6 C4 C5 120.8(6) . .
O4 C5 O3 122.9(7) . .
O4 C5 C4 118.3(6) . .
O3 C5 C4 118.8(6) . .
C7 C6 C4 121.3(6) . .
C7 C6 H6 119.4 . .
C4 C6 H6 119.4 . .
C8 C7 C6 117.8(7) . .
C8 C7 C9B 122.9(9) . .
C6 C7 C9B 118.2(9) . .
C8 C7 C9A 121.8(10) . .
C6 C7 C9A 119.4(9) . .
C7 C8 C2 121.9(7) . .
C7 C8 H8 119.0 . .
C2 C8 H8 119.0 . .
C7 C9A H9A1 109.5 . .
C7 C9A H9A2 109.5 . .
H9A1 C9A H9A2 109.5 . .
C7 C9A H9A3 109.5 . .
H9A1 C9A H9A3 109.5 . .
H9A2 C9A H9A3 109.5 . .
C7 C9B H9B1 109.5 . .
C7 C9B H9B2 109.5 . .
H9B1 C9B H9B2 109.5 . .
C7 C9B H9B3 109.5 . .
H9B1 C9B H9B3 109.5 . .
H9B2 C9B H9B3 109.5 . .
O5 C10 O6 124.7(7) . .
O5 C10 C11 116.5(7) . .
O6 C10 C11 118.6(7) . .
C12 C11 C17A 118.1(8) . .
C12 C11 C17B 118.6(8) . .
C12 C11 C10 120.1(6) . .
C17A C11 C10 121.1(8) . .
C17B C11 C10 119.7(8) . .
C11 C12 C13 119.8(6) . .
C11 C12 H12 120.1 . .
C13 C12 H12 120.1 . .
C15A C13 C12 121.0(7) . .
C12 C13 C15B 118.4(8) . .
C15A C13 C14 120.0(7) . .
C12 C13 C14 118.7(6) . .
C15B C13 C14 121.4(8) . .
O8 C14 O7 126.0(6) . .
O8 C14 C13 116.9(6) . .
O7 C14 C13 117.1(6) . .
C13 C15A C16A 119.1(11) . .
C13 C15A H15A 120.5 . .
C16A C15A H15A 120.5 . .
C17A C16A C15A 119.2(12) . .
C17A C16A C18A 120.8(13) . .
C15A C16A C18A 119.9(12) . .
C16A C17A C11 121.3(12) . .
C16A C17A H17A 119.4 . .
C11 C17A H17A 119.4 . .
C16A C18A H18A 109.5 . .
C16A C18A H18B 109.5 . .
H18A C18A H18B 109.5 . .
C16A C18A H18C 109.5 . .
H18A C18A H18C 109.5 . .
H18B C18A H18C 109.5 . .
C16B C15B C13 121.5(13) . .
C16B C15B H15B 119.3 . .
C13 C15B H15B 119.3 . .
C15B C16B C17B 119.3(14) . .
C15B C16B C18B 119.0(14) . .
C17B C16B C18B 121.7(13) . .
C16B C17B C11 120.6(12) . .
C16B C17B H17B 119.7 . .
C11 C17B H17B 119.7 . .
C16B C18B H18D 109.5 . .
C16B C18B H18E 109.5 . .
H18D C18B H18E 109.5 . .
C16B C18B H18F 109.5 . .
H18D C18B H18F 109.5 . .
H18E C18B H18F 109.5 . .
O9 C19 O10 122.4(6) . .
O9 C19 C20 121.4(6) . .
O10 C19 C20 116.3(6) . .
C26 C20 C21 118.8(6) . .
C26 C20 C19 121.6(6) . .
C21 C20 C19 119.5(6) . .
C22 C21 C20 120.8(5) . .
C22 C21 H21 119.6 . .
C20 C21 H21 119.6 . .
C21 C22 C24 120.3(6) . .
C21 C22 C23 119.3(6) . .
C24 C22 C23 120.4(6) . .
O11 C23 O12 122.2(6) . .
O11 C23 C22 121.1(6) . .
O12 C23 C22 116.7(6) . .
C22 C24 C25 120.0(6) . .
C22 C24 H24 120.0 . .
C25 C24 H24 120.0 . .
C26 C25 C24 118.7(5) . .
C26 C25 C27 121.5(7) . .
C24 C25 C27 119.8(7) . .
C25 C26 C20 121.5(6) . .
C25 C26 H26 119.3 . .
C20 C26 H26 119.3 . .
C25 C27 H27A 109.5 . .
C25 C27 H27B 109.5 . .
H27A C27 H27B 109.5 . .
C25 C27 H27C 109.5 . .
H27A C27 H27C 109.5 . .
H27B C27 H27C 109.5 . .
O14 C28 O13 125.2(6) . .
O14 C28 C29 117.7(6) . .
O13 C28 C29 117.0(6) . .
C35 C29 C30 118.9(7) . .
C35 C29 C28 120.4(6) . .
C30 C29 C28 120.6(7) . .
C31 C30 C29 120.1(7) . .
C31 C30 H30 119.9 . .
C29 C30 H30 119.9 . .
C30 C31 C33 120.4(7) . .
C30 C31 C32 118.7(7) . .
C33 C31 C32 120.8(7) . .
O15 C32 O16A 125.7(7) . .
O15 C32 O16B 121.3(9) . .
O16A C32 O16B 31.0(7) . .
O15 C32 C31 116.5(7) . .
O16A C32 C31 117.4(7) . .
O16B C32 C31 116.0(9) . .
C31 C33 C34 120.3(7) . .
C31 C33 H33 119.8 . .
C34 C33 H33 119.8 . .
C35 C34 C33 118.8(8) . .
C35 C34 C36B 122.0(9) . .
C33 C34 C36B 118.7(9) . .
C35 C34 C36A 122.2(11) . .
C33 C34 C36A 117.1(12) . .
C34 C35 C29 121.3(7) . .
C34 C35 H35 119.3 . .
C29 C35 H35 119.3 . .
C34 C36A H36A 109.5 . .
C34 C36A H36B 109.5 . .
H36A C36A H36B 109.5 . .
C34 C36A H36C 109.5 . .
H36A C36A H36C 109.5 . .
H36B C36A H36C 109.5 . .
C34 C36B H36D 109.5 . .
C34 C36B H36E 109.5 . .
H36D C36B H36E 109.5 . .
C34 C36B H36F 109.5 . .
H36D C36B H36F 109.5 . .
H36E C36B H36F 109.5 . .
O18A C37 O17 111.8(11) . .
O18A C37 O18B 43.7(8) . .
O17 C37 O18B 124.4(8) . .
O18A C37 C38 125.5(10) . .
O17 C37 C38 115.9(8) . .
O18B C37 C38 116.5(10) . .
C44A C38 C39 120.4(8) . .
C44A C38 C37 119.1(9) . .
C39 C38 C37 119.8(7) . .
C39 C38 C44B 117.2(9) . .
C37 C38 C44B 120.6(10) . .
C38 C39 C40 118.5(7) . .
C38 C39 H39 120.7 . .
C40 C39 H39 120.7 . .
C42B C40 C39 122.4(10) . .
C39 C40 C42A 118.8(7) . .
C42B C40 C41 117.0(10) . .
C39 C40 C41 119.1(6) . .
C42A C40 C41 121.8(7) . .
O20 C41 O19 126.8(6) . .
O20 C41 C40 115.9(6) . .
O19 C41 C40 117.3(6) . .
C43A C42A C40 122.4(10) . .
C43A C42A H42A 118.8 . .
C40 C42A H42A 118.8 . .
C42A C43A C44A 117.0(11) . .
C42A C43A C45A 121.1(12) . .
C44A C43A C45A 121.9(12) . .
C38 C44A C43A 121.1(12) . .
C38 C44A H44A 119.5 . .
C43A C44A H44A 119.5 . .
C43A C45A H45A 109.5 . .
C43A C45A H45B 109.5 . .
H45A C45A H45B 109.5 . .
C43A C45A H45C 109.5 . .
H45A C45A H45C 109.5 . .
H45B C45A H45C 109.5 . .
C43B C42B C40 119.1(16) . .
C43B C42B H42B 120.5 . .
C40 C42B H42B 120.5 . .
C42B C43B C44B 122.6(18) . .
C42B C43B C45B 122.2(17) . .
C44B C43B C45B 115.3(17) . .
C43B C44B C38 118.2(15) . .
C43B C44B H44B 120.9 . .
C38 C44B H44B 120.9 . .
C43B C45B H45D 109.5 . .
C43B C45B H45E 109.5 . .
H45D C45B H45E 109.5 . .
C43B C45B H45F 109.5 . .
H45D C45B H45F 109.5 . .
H45E C45B H45F 109.5 . .
C1 O1 Zn1 135.1(4) . .
Zn3 O1H Zn2 118.4(2) . 1_554
Zn3 O1H Zn1 113.7(2) . 1_554
Zn2 O1H Zn1 103.26(19) 1_554 1_554
C1 O2A Zn2 128.2(7) . .
C1 O2B Zn2 118.1(11) . .
Zn4 O2H Zn5 119.0(2) . 2_565
Zn4 O2H Zn6 113.3(2) . 2_565
Zn5 O2H Zn6 102.4(2) 2_565 2_565
C5 O3 Zn1 123.3(4) . 1_554
C5 O3 Zn6 128.3(4) . 4_544
Zn1 O3 Zn6 103.22(17) 1_554 4_544
O2WB O2WA Zn2 84.1(17) . .
O2WA O2WB Zn2 73.0(16) . .
C5 O4 Zn3 123.1(5) . .
O3WB O3WA O115 152(3) . .
O3WB O3WA Zn5 64(2) . .
O115 O3WA Zn5 143.2(14) . .
O3WA O3WB O4WB 165(4) . .
O3WA O3WB Zn5 96(3) . .
O4WB O3WB Zn5 69.7(16) . .
C10 O5 Zn3 113.5(5) . .
O4WB O4WA Zn5 84.3(16) . .
O4WA O4WB O3WB 119(3) . .
O4WA O4WB Zn5 62.3(14) . .
O3WB O4WB Zn5 67.5(16) . .
C14 O7 Zn2 130.3(4) . 2_664
C14 O8 Zn1 131.2(5) . 2_664
C19 O9 Zn6 138.1(5) . 4_544
C19 O10 Zn3 112.2(4) . .
C23 O11 Zn1 136.8(5) . 3_454
C23 O12 Zn4 114.1(4) . .
C28 O13 Zn6 122.4(4) . 2_565
C28 O13 Zn1 129.8(4) . 3_454
Zn6 O13 Zn1 101.62(17) 2_565 3_454
C28 O14 Zn4 120.7(4) . .
C32 O15 Zn6 136.0(6) . 2_564
O16B O16A C32 82.7(17) . .
O16B O16A Zn5 77.9(16) . 2_564
C32 O16A Zn5 124.2(7) . 2_564
O16A O16B C32 66.3(16) . .
O16A O16B Zn5 81.5(16) . 2_564
C32 O16B Zn5 119.4(11) . 2_564
C37 O17 Zn4 114.1(5) . .
O18B O18A C37 72.7(13) . .
O18A O18B C37 63.5(12) . .
C41 O19 Zn5 128.4(5) . .
C41 O20 Zn6 133.3(5) . .
O103 O105 O112 92(2) . .
O107 O110 O106 154(3) . .
O113 O112 O105 141(4) . .
O1 Zn1 O8 105.8(2) . 2_666
O1 Zn1 O11 89.81(19) . 3
O8 Zn1 O11 92.3(2) 2_666 3
O1 Zn1 O1H 96.15(19) . 1_556
O8 Zn1 O1H 89.91(19) 2_666 1_556
O11 Zn1 O1H 172.80(18) 3 1_556
O1 Zn1 O3 163.20(19) . 1_556
O8 Zn1 O3 89.21(19) 2_666 1_556
O11 Zn1 O3 81.86(19) 3 1_556
O1H Zn1 O3 91.35(18) 1_556 1_556
O1 Zn1 O13 87.76(18) . 3
O8 Zn1 O13 166.48(18) 2_666 3
O11 Zn1 O13 87.5(2) 3 3
O1H Zn1 O13 88.72(18) 1_556 3
O3 Zn1 O13 77.38(16) 1_556 3
O2B Zn2 O7 132.6(8) . 2_666
O2B Zn2 O2A 11.4(4) . .
O7 Zn2 O2A 121.8(7) 2_666 .
O2B Zn2 O2WA 120.6(8) . .
O7 Zn2 O2WA 106.0(5) 2_666 .
O2A Zn2 O2WA 130.0(7) . .
O2B Zn2 O2WB 98.4(10) . .
O7 Zn2 O2WB 128.7(7) 2_666 .
O2A Zn2 O2WB 108.6(9) . .
O2WA Zn2 O2WB 22.9(5) . .
O2B Zn2 O1H 92.9(5) . 1_556
O7 Zn2 O1H 92.4(2) 2_666 1_556
O2A Zn2 O1H 97.9(4) . 1_556
O2WA Zn2 O1H 93.7(4) . 1_556
O2WB Zn2 O1H 89.6(5) . 1_556
O2B Zn2 O1W 87.8(5) . .
O7 Zn2 O1W 86.3(2) 2_666 .
O2A Zn2 O1W 82.6(4) . .
O2WA Zn2 O1W 87.0(4) . .
O2WB Zn2 O1W 91.4(5) . .
O1H Zn2 O1W 178.7(2) 1_556 .
O5 Zn3 O10 106.9(2) . .
O5 Zn3 O4 110.2(2) . .
O10 Zn3 O4 110.0(2) . .
O5 Zn3 O1H 108.2(2) . .
O10 Zn3 O1H 113.1(2) . .
O4 Zn3 O1H 108.5(2) . .
O14 Zn4 O12 110.5(2) . .
O14 Zn4 O17 108.3(3) . .
O12 Zn4 O17 109.6(2) . .
O14 Zn4 O2H 108.8(2) . .
O12 Zn4 O2H 114.2(2) . .
O17 Zn4 O2H 105.1(2) . .
O4WA Zn5 O16B 132.3(7) . 2_566
O4WA Zn5 O16A 121.8(5) . 2_566
O16B Zn5 O16A 20.6(5) 2_566 2_566
O4WA Zn5 O19 109.2(5) . .
O16B Zn5 O19 108.5(6) 2_566 .
O16A Zn5 O19 126.4(3) 2_566 .
O4WA Zn5 O3WB 72.2(10) . .
O16B Zn5 O3WB 82.8(11) 2_566 .
O16A Zn5 O3WB 94.6(10) 2_566 .
O19 Zn5 O3WB 85.5(9) . .
O4WA Zn5 O2H 95.8(4) . 2_565
O16B Zn5 O2H 109.0(5) 2_566 2_565
O16A Zn5 O2H 95.5(3) 2_566 2_565
O19 Zn5 O2H 94.7(2) . 2_565
O3WB Zn5 O2H 167.3(10) . 2_565
O4WA Zn5 O4WB 33.5(9) . .
O16B Zn5 O4WB 122.3(10) 2_566 .
O16A Zn5 O4WB 126.0(9) 2_566 .
O19 Zn5 O4WB 88.3(8) . .
O3WB Zn5 O4WB 42.8(12) . .
O2H Zn5 O4WB 124.5(8) 2_565 .
O4WA Zn5 O5W 59.7(8) . .
O16B Zn5 O5W 82.5(9) 2_566 .
O16A Zn5 O5W 65.0(7) 2_566 .
O19 Zn5 O5W 168.6(7) . .
O3WB Zn5 O5W 93.0(11) . .
O2H Zn5 O5W 84.2(7) 2_565 .
O4WB Zn5 O5W 83.0(11) . .
O4WA Zn5 O3WA 91.1(5) . .
O16B Zn5 O3WA 65.1(6) 2_566 .
O16A Zn5 O3WA 79.9(4) 2_566 .
O19 Zn5 O3WA 84.0(3) . .
O3WB Zn5 O3WA 19.7(9) . .
O2H Zn5 O3WA 173.0(3) 2_565 .
O4WB Zn5 O3WA 62.4(9) . .
O5W Zn5 O3WA 98.4(8) . .
O20 Zn6 O15 104.7(2) . 2_566
O20 Zn6 O9 91.5(2) . 4
O15 Zn6 O9 90.1(2) 2_566 4
O20 Zn6 O2H 91.04(19) . 2_565
O15 Zn6 O2H 95.5(2) 2_566 2_565
O9 Zn6 O2H 173.06(18) 4 2_565
O20 Zn6 O13 88.7(2) . 2_565
O15 Zn6 O13 164.4(2) 2_566 2_565
O9 Zn6 O13 81.64(19) 4 2_565
O2H Zn6 O13 91.96(19) 2_565 2_565
O20 Zn6 O3 166.53(19) . 4
O15 Zn6 O3 88.56(18) 2_566 4
O9 Zn6 O3 86.21(19) 4 4
O2H Zn6 O3 89.82(18) 2_565 4
O13 Zn6 O3 77.79(16) 2_565 4

loop_
_geom_bond_atom_site_label_1
_geom_bond_atom_site_label_2
_geom_bond_distance
_geom_bond_site_symmetry_2
C1 O2A 1.194(14) .
C1 O1 1.260(7) .
C1 O2B 1.374(19) .
C1 C2 1.485(8) .
C2 C3 1.385(9) .
C2 C8 1.402(11) .
C3 C4 1.394(9) .
C3 H3 0.9500 .
C4 C6 1.402(10) .
C4 C5 1.477(10) .
C5 O4 1.245(9) .
C5 O3 1.288(7) .
C6 C7 1.392(10) .
C6 H6 0.9500 .
C7 C8 1.389(10) .
C7 C9B 1.49(2) .
C7 C9A 1.56(2) .
C8 H8 0.9500 .
C9A H9A1 0.9800 .
C9A H9A2 0.9800 .
C9A H9A3 0.9800 .
C9B H9B1 0.9800 .
C9B H9B2 0.9800 .
C9B H9B3 0.9800 .
C10 O5 1.257(10) .
C10 O6 1.266(10) .
C10 C11 1.510(10) .
C11 C12 1.385(9) .
C11 C17A 1.422(15) .
C11 C17B 1.438(17) .
C12 C13 1.403(9) .
C12 H12 0.9500 .
C13 C15A 1.402(15) .
C13 C15B 1.434(18) .
C13 C14 1.489(9) .
C14 O8 1.255(8) .
C14 O7 1.269(8) .
C15A C16A 1.404(19) .
C15A H15A 0.9500 .
C16A C17A 1.381(18) .
C16A C18A 1.51(2) .
C17A H17A 0.9500 .
C18A H18A 0.9800 .
C18A H18B 0.9800 .
C18A H18C 0.9800 .
C15B C16B 1.35(2) .
C15B H15B 0.9500 .
C16B C17B 1.392(19) .
C16B C18B 1.52(2) .
C17B H17B 0.9500 .
C18B H18D 0.9800 .
C18B H18E 0.9800 .
C18B H18F 0.9800 .
C19 O9 1.248(8) .
C19 O10 1.288(8) .
C19 C20 1.484(9) .
C20 C26 1.398(9) .
C20 C21 1.402(9) .
C21 C22 1.369(9) .
C21 H21 0.9500 .
C22 C24 1.403(9) .
C22 C23 1.487(9) .
C23 O11 1.248(8) .
C23 O12 1.282(8) .
C24 C25 1.407(10) .
C24 H24 0.9500 .
C25 C26 1.388(10) .
C25 C27 1.506(8) .
C26 H26 0.9500 .
C27 H27A 0.9800 .
C27 H27B 0.9800 .
C27 H27C 0.9800 .
C28 O14 1.265(9) .
C28 O13 1.272(7) .
C28 C29 1.490(9) .
C29 C35 1.393(12) .
C29 C30 1.406(10) .
C30 C31 1.379(11) .
C30 H30 0.9500 .
C31 C33 1.382(13) .
C31 C32 1.514(10) .
C32 O15 1.238(9) .
C32 O16A 1.243(12) .
C32 O16B 1.346(19) .
C33 C34 1.408(11) .
C33 H33 0.9500 .
C34 C35 1.381(11) .
C34 C36B 1.516(17) .
C34 C36A 1.60(2) .
C35 H35 0.9500 .
C36A H36A 0.9800 .
C36A H36B 0.9800 .
C36A H36C 0.9800 .
C36B H36D 0.9800 .
C36B H36E 0.9800 .
C36B H36F 0.9800 .
C37 O18A 1.259(17) .
C37 O17 1.290(11) .
C37 O18B 1.343(15) .
C37 C38 1.486(11) .
C38 C44A 1.378(15) .
C38 C39 1.397(10) .
C38 C44B 1.52(2) .
C39 C40 1.405(9) .
C39 H39 0.9500 .
C40 C42B 1.40(2) .
C40 C42A 1.410(14) .
C40 C41 1.506(9) .
C41 O20 1.260(8) .
C41 O19 1.266(9) .
C42A C43A 1.378(17) .
C42A H42A 0.9500 .
C43A C44A 1.409(17) .
C43A C45A 1.49(2) .
C44A H44A 0.9500 .
C45A H45A 0.9800 .
C45A H45B 0.9800 .
C45A H45C 0.9800 .
C42B C43B 1.35(3) .
C42B H42B 0.9500 .
C43B C44B 1.38(2) .
C43B C45B 1.54(3) .
C44B H44B 0.9500 .
C45B H45D 0.9800 .
C45B H45E 0.9800 .
C45B H45F 0.9800 .
O1 Zn1 2.016(4) .
O1H Zn3 1.985(4) .
O1H Zn2 2.089(5) 1_554
O1H Zn1 2.115(5) 1_554
O2A Zn2 1.973(10) .
O2B Zn2 1.952(10) .
O1W Zn2 2.189(6) .
O2H Zn4 1.974(5) .
O2H Zn5 2.077(5) 2_565
O2H Zn6 2.126(5) 2_565
O3 Zn1 2.122(4) 1_554
O3 Zn6 2.168(4) 4_544
O2WA O2WB 0.82(2) .
O2WA Zn2 2.002(11) .
O2WB Zn2 2.082(19) .
O4 Zn3 1.960(6) .
O3WA O3WB 0.77(3) .
O3WA O115 1.48(3) .
O3WA Zn5 2.286(11) .
O3WB O4WB 1.52(4) .
O3WB Zn5 2.07(3) .
O5 Zn3 1.953(5) .
O4WA O4WB 1.17(3) .
O4WA Zn5 1.871(13) .
O4WB Zn5 2.10(3) .
O5W Zn5 2.28(3) .
O7 Zn2 1.953(5) 2_664
O8 Zn1 2.025(5) 2_664
O9 Zn6 2.086(5) 4_544
O10 Zn3 1.957(5) .
O11 Zn1 2.074(5) 3_454
O12 Zn4 1.956(5) .
O13 Zn6 2.137(4) 2_565
O13 Zn1 2.201(4) 3_454
O14 Zn4 1.954(6) .
O15 Zn6 2.037(5) 2_564
O16A O16B 0.699(16) .
O16A Zn5 1.968(8) 2_564
O16B Zn5 1.945(16) 2_564
O17 Zn4 1.960(5) .
O18A O18B 0.972(17) .
O19 Zn5 1.969(6) .
O20 Zn6 2.006(5) .
O102 O111 1.08(3) .
O103 O105 1.03(3) .
O105 O112 1.53(4) .
O106 O110 1.53(5) .
O107 O110 1.25(4) .
O108 O116 0.87(3) .
O112 O113 0.89(3) .
Zn1 O8 2.025(5) 2_666
Zn1 O11 2.074(5) 3
Zn1 O1H 2.115(5) 1_556
Zn1 O3 2.122(4) 1_556
Zn1 O13 2.201(4) 3
Zn2 O7 1.953(5) 2_666
Zn2 O1H 2.089(5) 1_556
Zn5 O16B 1.945(16) 2_566
Zn5 O16A 1.968(8) 2_566
Zn5 O2H 2.077(5) 2_565
Zn6 O15 2.037(5) 2_566
Zn6 O9 2.086(5) 4
Zn6 O2H 2.126(5) 2_565
Zn6 O13 2.137(4) 2_565
Zn6 O3 2.168(4) 4
